data_7049926
loop_
_publ_author_name
'Zhang, Congcong'
'Wang, Yongsong'
'Hou, Guohua'
'Ding, Wanjian'
'Zi, Guofu'
'Walter, Marc D.'

_publ_section_title
;
 Experimental and computational studies on a three-membered diphosphido
 thorium metallaheterocycle
 [\h<sup>5</sup>-1,3-(Me<sub>3</sub>C)<sub>2</sub>C<sub>5</sub>H<sub>3</sub>]<sub>2</sub>Th[\h<sup>2</sup>-P<sub>2</sub>(2,4,6-<sup>i</sup>Pr<sub>3</sub>C<sub>6</sub>H<sub>2</sub>)<sub>2</sub>].
;
_journal_issue 20
_journal_name_full 'Dalton transactions (Cambridge, England : 2003)'
_journal_page_first 6921
_journal_page_last 6930
_journal_paper_doi 10.1039/c9dt01160a
_journal_volume 48
_journal_year 2019
_chemical_formula_moiety 'C56 H90 P2 Th'
_chemical_formula_sum 'C56 H90 P2 Th'
_chemical_formula_weight 1057.25
_space_group_crystal_system monoclinic
_space_group_IT_number 14
_space_group_name_Hall '-P 2ybc'
_space_group_name_H-M_alt 'P 1 21/c 1'
_symmetry_space_group_name_Hall '-P 2ybc'
_symmetry_space_group_name_H-M 'P 1 21/c 1'
_atom_sites_solution_hydrogens mixed
_audit_creation_date 2016-11-14
_audit_creation_method
;
Olex2 1.2
(compiled 2015.09.30 svn.r3233 for OlexSys, GUI svn.r5103)
;
_audit_update_record
;
2019-02-25 deposited with the CCDC.    2019-04-16 downloaded from the CCDC.
;
_cell_angle_alpha 90
_cell_angle_beta 105.268(3)
_cell_angle_gamma 90
_cell_formula_units_Z 4
_cell_length_a 25.3071(7)
_cell_length_b 10.1096(3)
_cell_length_c 22.2903(6)
_cell_measurement_reflns_used 7585
_cell_measurement_temperature 100.00(10)
_cell_measurement_theta_max 72.9360
_cell_measurement_theta_min 4.6990
_cell_volume 5501.6(3)
_computing_cell_refinement 'CrysAlisPro 1.171.39.6a (Rigaku OD, 2015)'
_computing_data_collection 'CrysAlisPro 1.171.39.6a (Rigaku OD, 2015)'
_computing_data_reduction 'CrysAlisPro 1.171.39.6a (Rigaku OD, 2015)'
_computing_molecular_graphics 'Olex2 (Dolomanov et al., 2009)'
_computing_publication_material 'Olex2 (Dolomanov et al., 2009)'
_computing_structure_refinement 'ShelXL (Sheldrick, 2015)'
_computing_structure_solution 'ShelXT (Sheldrick, 2015)'
_diffrn_ambient_environment N~2~
_diffrn_ambient_temperature 100.00(10)
_diffrn_detector 'CCD plate'
_diffrn_detector_area_resol_mean 5.3127
_diffrn_detector_type AtlasS2
_diffrn_measured_fraction_theta_full 0.999
_diffrn_measured_fraction_theta_max 0.972
_diffrn_measurement_details
;
List of Runs (angles in degrees, time in seconds):

  # Type    Start    End  Width  t~exp~   \w     \q     \k     \f   Frames
#--------------------------------------------------------------------------
  1  \w    -45.00 -17.00   1.00    1.00    --  -41.49 -37.00 -60.00   28
  2  \w    -64.00  11.00   1.00    1.00    --  -41.49  19.00-120.00   75
  3  \w      3.00  28.00   1.00    1.00    --   41.49 -99.00 -90.00   25
  4  \w     33.00  66.00   1.00    3.00    --  107.19 -94.00  30.00   33
  5  \w     84.00 133.00   1.00    3.00    --  107.19 -30.00 120.00   49
  6  \w     88.00 115.00   1.00    3.00    --  107.19 -45.00 120.00   27
  7  \w     82.00 155.00   1.00    3.00    --  107.19  30.00  60.00   73
  8  \w    131.00 175.00   1.00    3.00    --  107.19  45.00 150.00   44
  9  \w     98.00 168.00   1.00    3.00    --  107.19 125.00  90.00   70
 10  \w     94.00 156.00   1.00    3.00    --  107.19 125.00 -30.00   62
 11  \w     81.00 178.00   1.00    3.00    --  107.19  45.00 -60.00   97
 12  \w     42.00  77.00   1.00    3.00    --  107.19 -45.00 120.00   35
 13  \w    -96.00  -2.00   1.00    1.00    --  -41.49 125.00 -90.00   94
 14  \w   -114.00 -75.00   1.00    1.00    --  -41.49 -37.00 -60.00   39
;
_diffrn_measurement_device 'four-circle diffractometer'
_diffrn_measurement_device_type 'SuperNova, Dual, Cu at home/near, AtlasS2'
_diffrn_measurement_method '\w scans'
_diffrn_orient_matrix_type 'CrysAlisPro convention (1999,Acta A55,543-557)'
_diffrn_orient_matrix_UB_11 0.0406440000
_diffrn_orient_matrix_UB_12 -0.0967959000
_diffrn_orient_matrix_UB_13 0.0415667000
_diffrn_orient_matrix_UB_21 -0.0440008000
_diffrn_orient_matrix_UB_22 -0.0400611000
_diffrn_orient_matrix_UB_23 0.0329116000
_diffrn_orient_matrix_UB_31 -0.0196561000
_diffrn_orient_matrix_UB_32 -0.1107494000
_diffrn_orient_matrix_UB_33 -0.0482374000
_diffrn_radiation_monochromator mirror
_diffrn_radiation_probe x-ray
_diffrn_radiation_type CuK\a
_diffrn_radiation_wavelength 1.54184
_diffrn_reflns_av_R_equivalents 0.0793
_diffrn_reflns_av_unetI/netI 0.1020
_diffrn_reflns_Laue_measured_fraction_full 0.999
_diffrn_reflns_Laue_measured_fraction_max 0.972
_diffrn_reflns_limit_h_max 30
_diffrn_reflns_limit_h_min -31
_diffrn_reflns_limit_k_max 11
_diffrn_reflns_limit_k_min -12
_diffrn_reflns_limit_l_max 26
_diffrn_reflns_limit_l_min -27
_diffrn_reflns_number 22837
_diffrn_reflns_point_group_measured_fraction_full 0.999
_diffrn_reflns_point_group_measured_fraction_max 0.972
_diffrn_reflns_theta_full 67.684
_diffrn_reflns_theta_max 73.280
_diffrn_reflns_theta_min 3.621
_diffrn_source 'micro-focus sealed X-ray tube'
_diffrn_source_type 'SuperNova (Cu) X-ray Source'
_exptl_absorpt_coefficient_mu 9.514
_exptl_absorpt_correction_T_max 1.00000
_exptl_absorpt_correction_T_min 0.02610
_exptl_absorpt_correction_type multi-scan
_exptl_absorpt_process_details
;
CrysAlisPro 1.171.39.6a (Rigaku Oxford Diffraction, 2015)
Empirical absorption correction using spherical harmonics,
 implemented in SCALE3 ABSPACK scaling algorithm.
;
_exptl_crystal_colour orange
_exptl_crystal_colour_primary orange
_exptl_crystal_density_diffrn 1.276
_exptl_crystal_description block
_exptl_crystal_F_000 2184
_exptl_crystal_size_max 0.35
_exptl_crystal_size_mid 0.3
_exptl_crystal_size_min 0.25
_refine_diff_density_max 4.533
_refine_diff_density_min -3.668
_refine_diff_density_rms 0.202
_refine_ls_extinction_method none
_refine_ls_goodness_of_fit_ref 1.051
_refine_ls_hydrogen_treatment constr
_refine_ls_matrix_type full
_refine_ls_number_parameters 578
_refine_ls_number_reflns 10736
_refine_ls_number_restraints 348
_refine_ls_restrained_S_all 1.048
_refine_ls_R_factor_all 0.1059
_refine_ls_R_factor_gt 0.0865
_refine_ls_shift/su_max 0.002
_refine_ls_shift/su_mean 0.000
_refine_ls_structure_factor_coef Fsqd
_refine_ls_weighting_details 'w=1/[\s^2^(Fo^2^)+(0.0650P)^2^+86.6636P] where P=(Fo^2^+2Fc^2^)/3'
_refine_ls_weighting_scheme calc
_refine_ls_wR_factor_gt 0.1957
_refine_ls_wR_factor_ref 0.2091
_reflns_Friedel_coverage 0.000
_reflns_number_gt 8526
_reflns_number_total 10736
_reflns_threshold_expression 'I > 2\s(I)'
_cod_data_source_file c9dt01160a2.cif
_cod_data_source_block compound3
_cod_depositor_comments 'Adding full bibliography for 7049925--7049929.cif.'
_cod_original_cell_volume 5501.5(3)
_cod_database_code 7049926
_chemical_oxdiff_formula c1h1p1Th1
_shelx_space_group_comment
;
The symmetry employed for this shelxl refinement is uniquely defined
by the following loop, which should always be used as a source of
symmetry information in preference to the above space-group names.
They are only intended as comments.
;
_reflns_odcompleteness_completeness 99.91
_reflns_odcompleteness_iscentric 1
_reflns_odcompleteness_theta 66.97
_olex2_refinement_description
;
1. Fixed Uiso
 At 1.2 times of:
  All C(H) groups, All C(H,H) groups, All P(H) groups
 At 1.5 times of:
  All C(H,H,H) groups
2. Uiso/Uaniso restraints and constraints
Uanis(C1) \\sim Ueq, Uanis(C2) \\sim Ueq, Uanis(C3) \\sim Ueq, Uanis(C4) \\sim
Ueq, Uanis(C5) \\sim Ueq, Uanis(C6) \\sim Ueq, Uanis(C7) \\sim Ueq, Uanis(C8)
\\sim Ueq, Uanis(C9) \\sim Ueq, Uanis(C10) \\sim Ueq, Uanis(C11) \\sim Ueq,
Uanis(C12) \\sim Ueq, Uanis(C13) \\sim Ueq, Uanis(C14) \\sim Ueq, Uanis(C15)
\\sim Ueq, Uanis(C16) \\sim Ueq, Uanis(C17) \\sim Ueq, Uanis(C18) \\sim Ueq,
Uanis(C19) \\sim Ueq, Uanis(C20) \\sim Ueq, Uanis(C21) \\sim Ueq, Uanis(C22)
\\sim Ueq, Uanis(C23) \\sim Ueq, Uanis(C24) \\sim Ueq, Uanis(C25) \\sim Ueq,
Uanis(C26) \\sim Ueq, Uanis(C27) \\sim Ueq, Uanis(C28) \\sim Ueq, Uanis(C29)
\\sim Ueq, Uanis(C30) \\sim Ueq, Uanis(C31) \\sim Ueq, Uanis(C32) \\sim Ueq,
Uanis(C33) \\sim Ueq, Uanis(C34) \\sim Ueq, Uanis(C35) \\sim Ueq, Uanis(C36)
\\sim Ueq, Uanis(C37) \\sim Ueq, Uanis(C38) \\sim Ueq, Uanis(C38') \\sim Ueq,
Uanis(C39) \\sim Ueq, Uanis(C40) \\sim Ueq, Uanis(C41) \\sim Ueq, Uanis(C42)
\\sim Ueq, Uanis(C43) \\sim Ueq, Uanis(C44) \\sim Ueq, Uanis(C45) \\sim Ueq,
Uanis(C46) \\sim Ueq, Uanis(C47) \\sim Ueq, Uanis(C48) \\sim Ueq, Uanis(C49)
\\sim Ueq, Uanis(C50) \\sim Ueq, Uanis(C51) \\sim Ueq, Uanis(C52) \\sim Ueq,
Uanis(C53) \\sim Ueq, Uanis(C53') \\sim Ueq, Uanis(C54) \\sim Ueq, Uanis(C55)
\\sim Ueq, Uanis(C56) \\sim Ueq: with sigma of 0.01 and sigma for terminal
atoms of 0.02
Uanis(C16) \\sim Ueq, Uanis(C17) \\sim Ueq: with sigma of 0.001 and sigma for
terminal atoms of 0.002
3. Others
 Sof(H36A)=Sof(C38')=Sof(H38D)=Sof(H38E)=Sof(H38F)=1-FVAR(1)
 Sof(H36)=Sof(C38)=Sof(H38A)=Sof(H38B)=Sof(H38C)=FVAR(1)
 Sof(H51A)=Sof(C53')=Sof(H53D)=Sof(H53E)=Sof(H53F)=1-FVAR(2)
 Sof(H51)=Sof(C53)=Sof(H53A)=Sof(H53B)=Sof(H53C)=FVAR(2)
4.a Riding coordinates:
 P1(H1), P2(H2)
4.b Ternary CH refined with riding coordinates:
 C33(H33), C36(H36), C36(H36A), C39(H39), C48(H48), C51(H51), C51(H51A),
 C54(H54)
4.c Aromatic/amide H refined with riding coordinates:
 C2(H2A), C4(H4), C5(H5), C15(H15), C17(H17), C18(H18), C29(H29), C31(H31),
 C44(H44), C46(H46)
4.d Idealised Me refined as rotating group:
 C7(H7A,H7B,H7C), C8(H8A,H8B,H8C), C9(H9A,H9B,H9C), C11(H11A,H11B,H11C),
 C12(H12A,H12B,H12C), C13(H13A,H13B,H13C), C20(H20A,H20B,H20C), C21(H21A,H21B,
 H21C), C22(H22A,H22B,H22C), C24(H24A,H24B,H24C), C25(H25A,H25B,H25C), C26(H26A,
 H26B,H26C), C34(H34A,H34B,H34C), C35(H35A,H35B,H35C), C37(H37A,H37B,H37C),
 C38(H38A,H38B,H38C), C38'(H38D,H38E,H38F), C40(H40A,H40B,H40C), C41(H41A,H41B,
 H41C), C49(H49A,H49B,H49C), C50(H50A,H50B,H50C), C52(H52A,H52B,H52C), C53(H53A,
 H53B,H53C), C53'(H53D,H53E,H53F), C55(H55A,H55B,H55C), C56(H56A,H56B,H56C)
;
_shelx_shelxl_version_number 2014/7
_olex2_submission_special_instructions 'No special instructions were received'
_oxdiff_exptl_absorpt_empirical_details
;
Empirical correction (ABSPACK) includes:
- Absorption correction using spherical harmonics
- Frame scaling
;
_oxdiff_exptl_absorpt_empirical_full_max 13.396
_oxdiff_exptl_absorpt_empirical_full_min 0.391

loop_
_space_group_symop_operation_xyz
'x, y, z'
'-x, y+1/2, -z+1/2'
'-x, -y, -z'
'x, -y-1/2, z-1/2'

loop_
_atom_site_label
_atom_site_type_symbol
_atom_site_fract_x
_atom_site_fract_y
_atom_site_fract_z
_atom_site_U_iso_or_equiv
_atom_site_adp_type
_atom_site_occupancy
_atom_site_site_symmetry_order
_atom_site_calc_flag
_atom_site_refinement_flags_posn
_atom_site_refinement_flags_adp
_atom_site_refinement_flags_occupancy
_atom_site_disorder_assembly
_atom_site_disorder_group
Th1 Th 0.25589(2) 0.38885(4) 0.52799(2) 0.03389(14) Uani 1 1 d . . . . .
P1 P 0.29828(12) 0.6530(4) 0.55827(15) 0.0455(8) Uani 1 1 d . . . . .
H1 H 0.2859 0.6961 0.5015 0.055 Uiso 1 1 d R . . . .
P2 P 0.14784(11) 0.4561(3) 0.52620(14) 0.0346(6) Uani 1 1 d . . . . .
H2 H 0.1173 0.3859 0.4814 0.041 Uiso 1 1 d R . . . .
C1 C 0.3517(5) 0.2689(14) 0.6055(6) 0.045(3) Uani 1 1 d . U . . .
C2 C 0.3263(7) 0.3358(19) 0.6452(8) 0.066(4) Uani 1 1 d . U . . .
H2A H 0.3396 0.4124 0.6671 0.079 Uiso 1 1 calc R . . . .
C3 C 0.2789(5) 0.2728(12) 0.6475(5) 0.036(2) Uani 1 1 d . U . . .
C4 C 0.2668(7) 0.1683(18) 0.6043(7) 0.063(4) Uani 1 1 d . U . . .
H4 H 0.2356 0.1156 0.5944 0.075 Uiso 1 1 calc R . . . .
C5 C 0.3139(6) 0.1612(17) 0.5788(7) 0.060(4) Uani 1 1 d . U . . .
H5 H 0.3192 0.0988 0.5503 0.072 Uiso 1 1 calc R . . . .
C6 C 0.4074(6) 0.2728(15) 0.5921(7) 0.050(3) Uani 1 1 d . U . . .
C7 C 0.4336(11) 0.139(2) 0.5972(13) 0.115(8) Uani 1 1 d . U . . .
H7A H 0.4376 0.1046 0.6382 0.173 Uiso 1 1 calc GR . . . .
H7B H 0.4690 0.1465 0.5893 0.173 Uiso 1 1 calc GR . . . .
H7C H 0.4111 0.0807 0.5672 0.173 Uiso 1 1 calc GR . . . .
C8 C 0.4423(7) 0.367(2) 0.6421(9) 0.078(5) Uani 1 1 d . U . . .
H8A H 0.4231 0.4484 0.6420 0.117 Uiso 1 1 calc GR . . . .
H8B H 0.4767 0.3835 0.6329 0.117 Uiso 1 1 calc GR . . . .
H8C H 0.4489 0.3258 0.6822 0.117 Uiso 1 1 calc GR . . . .
C9 C 0.4063(6) 0.3355(18) 0.5305(7) 0.064(4) Uani 1 1 d . U . . .
H9A H 0.3912 0.2742 0.4976 0.096 Uiso 1 1 calc GR . . . .
H9B H 0.4430 0.3582 0.5296 0.096 Uiso 1 1 calc GR . . . .
H9C H 0.3842 0.4139 0.5251 0.096 Uiso 1 1 calc GR . . . .
C10 C 0.2440(6) 0.2934(18) 0.6924(7) 0.059(4) Uani 1 1 d . U . . .
C11 C 0.2373(8) 0.4488(18) 0.7009(8) 0.073(5) Uani 1 1 d . U . . .
H11A H 0.2729 0.4891 0.7140 0.110 Uiso 1 1 calc GR . . . .
H11B H 0.2177 0.4641 0.7317 0.110 Uiso 1 1 calc GR . . . .
H11C H 0.2174 0.4868 0.6620 0.110 Uiso 1 1 calc GR . . . .
C12 C 0.1890(7) 0.2349(19) 0.6760(8) 0.072(5) Uani 1 1 d . U . . .
H12A H 0.1654 0.2854 0.6432 0.107 Uiso 1 1 calc GR . . . .
H12B H 0.1746 0.2356 0.7118 0.107 Uiso 1 1 calc GR . . . .
H12C H 0.1910 0.1454 0.6623 0.107 Uiso 1 1 calc GR . . . .
C13 C 0.2771(7) 0.230(2) 0.7552(8) 0.083(6) Uani 1 1 d . U . . .
H13A H 0.2806 0.1363 0.7496 0.124 Uiso 1 1 calc GR . . . .
H13B H 0.2581 0.2449 0.7866 0.124 Uiso 1 1 calc GR . . . .
H13C H 0.3129 0.2691 0.7679 0.124 Uiso 1 1 calc GR . . . .
C14 C 0.2155(5) 0.2268(11) 0.4228(6) 0.037(3) Uani 1 1 d . U . . .
C15 C 0.1847(5) 0.3424(11) 0.4074(6) 0.037(2) Uani 1 1 d . U . . .
H15 H 0.1475 0.3513 0.4043 0.044 Uiso 1 1 calc R . . . .
C16 C 0.2204(4) 0.4446(11) 0.3970(5) 0.029(2) Uani 1 1 d . U . . .
C17 C 0.2738(5) 0.3934(12) 0.4097(5) 0.037(2) Uani 1 1 d . U . . .
H17 H 0.3051 0.4387 0.4071 0.044 Uiso 1 1 calc R . . . .
C18 C 0.2709(6) 0.2589(12) 0.4273(6) 0.043(3) Uani 1 1 d . U . . .
H18 H 0.3004 0.2014 0.4398 0.051 Uiso 1 1 calc R . . . .
C19 C 0.1886(7) 0.0901(14) 0.4198(7) 0.054(3) Uani 1 1 d . U . . .
C20 C 0.2271(8) -0.0142(17) 0.4547(9) 0.079(5) Uani 1 1 d . U . . .
H20A H 0.2535 -0.0357 0.4323 0.118 Uiso 1 1 calc GR . . . .
H20B H 0.2067 -0.0921 0.4590 0.118 Uiso 1 1 calc GR . . . .
H20C H 0.2456 0.0186 0.4952 0.118 Uiso 1 1 calc GR . . . .
C21 C 0.1382(7) 0.0913(13) 0.4438(7) 0.056(4) Uani 1 1 d . U . . .
H21A H 0.1486 0.1085 0.4877 0.084 Uiso 1 1 calc GR . . . .
H21B H 0.1203 0.0070 0.4361 0.084 Uiso 1 1 calc GR . . . .
H21C H 0.1137 0.1593 0.4229 0.084 Uiso 1 1 calc GR . . . .
C22 C 0.1702(10) 0.0532(18) 0.3494(9) 0.087(6) Uani 1 1 d . U . . .
H22A H 0.1503 0.1257 0.3262 0.131 Uiso 1 1 calc GR . . . .
H22B H 0.1472 -0.0237 0.3438 0.131 Uiso 1 1 calc GR . . . .
H22C H 0.2019 0.0348 0.3348 0.131 Uiso 1 1 calc GR . . . .
C23 C 0.1999(5) 0.5756(11) 0.3646(5) 0.036(2) Uani 1 1 d . U . . .
C24 C 0.1657(7) 0.5371(13) 0.2980(6) 0.057(4) Uani 1 1 d . U . . .
H24A H 0.1888 0.4930 0.2765 0.086 Uiso 1 1 calc GR . . . .
H24B H 0.1507 0.6155 0.2756 0.086 Uiso 1 1 calc GR . . . .
H24C H 0.1364 0.4791 0.3009 0.086 Uiso 1 1 calc GR . . . .
C25 C 0.2464(6) 0.6646(13) 0.3581(6) 0.047(3) Uani 1 1 d . U . . .
H25A H 0.2696 0.6848 0.3986 0.070 Uiso 1 1 calc GR . . . .
H25B H 0.2317 0.7451 0.3375 0.070 Uiso 1 1 calc GR . . . .
H25C H 0.2674 0.6201 0.3340 0.070 Uiso 1 1 calc GR . . . .
C26 C 0.1621(6) 0.6500(12) 0.3957(6) 0.043(3) Uani 1 1 d . U . . .
H26A H 0.1328 0.5928 0.3993 0.064 Uiso 1 1 calc GR . . . .
H26B H 0.1472 0.7259 0.3711 0.064 Uiso 1 1 calc GR . . . .
H26C H 0.1823 0.6783 0.4364 0.064 Uiso 1 1 calc GR . . . .
C27 C 0.3717(5) 0.7001(14) 0.5869(6) 0.045(3) Uani 1 1 d . U . . .
C28 C 0.4070(5) 0.7119(15) 0.5468(7) 0.050(3) Uani 1 1 d . U . . .
C29 C 0.4619(6) 0.7424(16) 0.5717(8) 0.059(4) Uani 1 1 d . U . . .
H29 H 0.4846 0.7522 0.5452 0.071 Uiso 1 1 calc R . . . .
C30 C 0.4830(6) 0.7580(15) 0.6335(8) 0.060(4) Uani 1 1 d . U . . .
C31 C 0.4493(6) 0.7531(16) 0.6736(7) 0.060(4) Uani 1 1 d . U . . .
H31 H 0.4640 0.7704 0.7156 0.072 Uiso 1 1 calc R . . . .
C32 C 0.3928(6) 0.7223(15) 0.6515(7) 0.052(3) Uani 1 1 d . U . . .
C33 C 0.3854(6) 0.7039(15) 0.4768(7) 0.052(3) Uani 1 1 d . U . . .
H33 H 0.3531 0.6465 0.4677 0.063 Uiso 1 1 calc R . . . .
C34 C 0.3669(7) 0.8402(18) 0.4501(8) 0.070(4) Uani 1 1 d . U . . .
H34A H 0.3384 0.8720 0.4674 0.105 Uiso 1 1 calc GR . . . .
H34B H 0.3535 0.8341 0.4058 0.105 Uiso 1 1 calc GR . . . .
H34C H 0.3974 0.9002 0.4605 0.105 Uiso 1 1 calc GR . . . .
C35 C 0.4255(7) 0.646(2) 0.4431(9) 0.077(5) Uani 1 1 d . U . . .
H35A H 0.4519 0.7127 0.4402 0.115 Uiso 1 1 calc GR . . . .
H35B H 0.4058 0.6190 0.4020 0.115 Uiso 1 1 calc GR . . . .
H35C H 0.4440 0.5717 0.4658 0.115 Uiso 1 1 calc GR . . . .
C36 C 0.5449(8) 0.7830(19) 0.6632(10) 0.080(5) Uani 1 1 d . U . . .
H36 H 0.5540 0.8040 0.7077 0.096 Uiso 0.50(3) 1 calc R . P A 1
H36A H 0.5423 0.8434 0.6967 0.096 Uiso 0.50(3) 1 calc R . P A 2
C37 C 0.5702(7) 0.8748(19) 0.6256(9) 0.076(5) Uani 1 1 d . U . . .
H37A H 0.5657 0.8387 0.5848 0.114 Uiso 1 1 calc GR . . . .
H37B H 0.6085 0.8851 0.6456 0.114 Uiso 1 1 calc GR . . . .
H37C H 0.5525 0.9595 0.6224 0.114 Uiso 1 1 calc GR . . . .
C38 C 0.5793(12) 0.643(3) 0.6450(15) 0.057(9) Uani 0.50(3) 1 d . U P A 1
H38A H 0.5617 0.5639 0.6540 0.085 Uiso 0.50(3) 1 calc GR . P A 1
H38B H 0.6168 0.6438 0.6694 0.085 Uiso 0.50(3) 1 calc GR . P A 1
H38C H 0.5782 0.6444 0.6016 0.085 Uiso 0.50(3) 1 calc GR . P A 1
C38' C 0.5677(14) 0.665(4) 0.7010(18) 0.069(11) Uani 0.50(3) 1 d . U P A 2
H38D H 0.5450 0.6434 0.7280 0.103 Uiso 0.50(3) 1 calc GR . P A 2
H38E H 0.6042 0.6842 0.7254 0.103 Uiso 0.50(3) 1 calc GR . P A 2
H38F H 0.5686 0.5919 0.6739 0.103 Uiso 0.50(3) 1 calc GR . P A 2
C39 C 0.3573(7) 0.7261(17) 0.6960(7) 0.062(4) Uani 1 1 d . U . . .
H39 H 0.3226 0.6821 0.6761 0.075 Uiso 1 1 calc R . . . .
C40 C 0.3829(9) 0.655(2) 0.7581(8) 0.085(6) Uani 1 1 d . U . . .
H40A H 0.3916 0.5653 0.7499 0.128 Uiso 1 1 calc GR . . . .
H40B H 0.3573 0.6549 0.7832 0.128 Uiso 1 1 calc GR . . . .
H40C H 0.4158 0.7001 0.7798 0.128 Uiso 1 1 calc GR . . . .
C41 C 0.3444(9) 0.871(2) 0.7099(9) 0.087(6) Uani 1 1 d . U . . .
H41A H 0.3778 0.9158 0.7296 0.131 Uiso 1 1 calc GR . . . .
H41B H 0.3206 0.8712 0.7371 0.131 Uiso 1 1 calc GR . . . .
H41C H 0.3267 0.9146 0.6718 0.131 Uiso 1 1 calc GR . . . .
C42 C 0.1094(5) 0.4932(13) 0.5833(6) 0.041(3) Uani 1 1 d . U . . .
C43 C 0.1202(5) 0.6126(14) 0.6173(6) 0.043(3) Uani 1 1 d . U . . .
C44 C 0.0893(7) 0.6440(17) 0.6587(7) 0.061(4) Uani 1 1 d . U . . .
H44 H 0.0958 0.7233 0.6806 0.073 Uiso 1 1 calc R . . . .
C45 C 0.0484(7) 0.5579(18) 0.6681(7) 0.061(4) Uani 1 1 d . U . . .
C46 C 0.0389(6) 0.4425(16) 0.6350(7) 0.056(4) Uani 1 1 d . U . . .
H46 H 0.0115 0.3863 0.6408 0.067 Uiso 1 1 calc R . . . .
C47 C 0.0682(5) 0.4055(14) 0.5932(6) 0.045(3) Uani 1 1 d . U . . .
C48 C 0.1624(6) 0.7112(15) 0.6061(7) 0.052(3) Uani 1 1 d . U . . .
H48 H 0.1896 0.6596 0.5918 0.062 Uiso 1 1 calc R . . . .
C49 C 0.1934(8) 0.783(2) 0.6645(9) 0.086(6) Uani 1 1 d . U . . .
H49A H 0.1696 0.8467 0.6761 0.129 Uiso 1 1 calc GR . . . .
H49B H 0.2243 0.8283 0.6567 0.129 Uiso 1 1 calc GR . . . .
H49C H 0.2058 0.7208 0.6976 0.129 Uiso 1 1 calc GR . . . .
C50 C 0.1375(7) 0.8090(17) 0.5544(9) 0.070(5) Uani 1 1 d . U . . .
H50A H 0.1191 0.7614 0.5175 0.106 Uiso 1 1 calc GR . . . .
H50B H 0.1660 0.8624 0.5458 0.106 Uiso 1 1 calc GR . . . .
H50C H 0.1118 0.8647 0.5672 0.106 Uiso 1 1 calc GR . . . .
C51 C 0.0144(9) 0.600(2) 0.7114(9) 0.082(5) Uani 1 1 d . U . . .
H51 H -0.0070 0.5198 0.7122 0.098 Uiso 0.56(4) 1 calc R . P B 1
H51A H 0.0400 0.6604 0.7391 0.098 Uiso 0.44(4) 1 calc R . P B 2
C52 C -0.0280(9) 0.691(3) 0.6816(10) 0.106(7) Uani 1 1 d . U . . .
H52A H -0.0127 0.7778 0.6817 0.158 Uiso 1 1 calc GR . . . .
H52B H -0.0558 0.6923 0.7036 0.158 Uiso 1 1 calc GR . . . .
H52C H -0.0437 0.6630 0.6395 0.158 Uiso 1 1 calc GR . . . .
C53 C 0.0403(16) 0.613(4) 0.7728(15) 0.087(12) Uani 0.56(4) 1 d . U P B 1
H53A H 0.0661 0.5425 0.7855 0.130 Uiso 0.56(4) 1 calc GR . P B 1
H53B H 0.0138 0.6106 0.7966 0.130 Uiso 0.56(4) 1 calc GR . P B 1
H53C H 0.0593 0.6965 0.7795 0.130 Uiso 0.56(4) 1 calc GR . P B 1
C53' C 0.0066(17) 0.506(4) 0.7539(18) 0.067(12) Uani 0.44(4) 1 d . U P B 2
H53D H -0.0018 0.4224 0.7334 0.100 Uiso 0.44(4) 1 calc GR . P B 2
H53E H -0.0232 0.5331 0.7703 0.100 Uiso 0.44(4) 1 calc GR . P B 2
H53F H 0.0394 0.4985 0.7872 0.100 Uiso 0.44(4) 1 calc GR . P B 2
C54 C 0.0549(5) 0.2754(14) 0.5579(7) 0.048(3) Uani 1 1 d . U . . .
H54 H 0.0877 0.2476 0.5458 0.058 Uiso 1 1 calc R . . . .
C55 C 0.0396(7) 0.1635(18) 0.5968(8) 0.071(5) Uani 1 1 d . U . . .
H55A H 0.0696 0.1474 0.6326 0.107 Uiso 1 1 calc GR . . . .
H55B H 0.0319 0.0845 0.5721 0.107 Uiso 1 1 calc GR . . . .
H55C H 0.0078 0.1885 0.6099 0.107 Uiso 1 1 calc GR . . . .
C56 C 0.0097(6) 0.2958(16) 0.4988(7) 0.059(4) Uani 1 1 d . U . . .
H56A H -0.0231 0.3236 0.5092 0.088 Uiso 1 1 calc GR . . . .
H56B H 0.0029 0.2143 0.4760 0.088 Uiso 1 1 calc GR . . . .
H56C H 0.0206 0.3624 0.4738 0.088 Uiso 1 1 calc GR . . . .

loop_
_atom_site_aniso_label
_atom_site_aniso_U_11
_atom_site_aniso_U_22
_atom_site_aniso_U_33
_atom_site_aniso_U_23
_atom_site_aniso_U_13
_atom_site_aniso_U_12
Th1 0.0322(2) 0.0394(2) 0.0343(2) 0.01413(16) 0.01615(14) 0.01028(17)
P1 0.0273(14) 0.066(2) 0.0426(16) -0.0050(15) 0.0089(12) -0.0101(15)
P2 0.0275(13) 0.0377(16) 0.0418(15) -0.0012(12) 0.0151(11) 0.0002(12)
C1 0.036(5) 0.056(7) 0.044(6) 0.015(5) 0.014(4) 0.007(5)
C2 0.054(7) 0.079(8) 0.062(7) 0.013(7) 0.012(6) -0.003(7)
C3 0.030(5) 0.043(6) 0.035(5) 0.008(4) 0.009(4) 0.001(4)
C4 0.053(7) 0.070(8) 0.067(7) 0.009(6) 0.020(6) -0.003(6)
C5 0.055(7) 0.059(7) 0.065(7) 0.011(6) 0.015(6) 0.011(6)
C6 0.041(6) 0.053(7) 0.058(6) 0.016(5) 0.015(5) 0.014(5)
C7 0.109(15) 0.109(15) 0.146(16) 0.023(13) 0.064(13) 0.016(12)
C8 0.049(8) 0.098(12) 0.091(11) 0.015(10) 0.026(8) -0.005(9)
C9 0.045(7) 0.089(10) 0.069(9) 0.014(8) 0.034(7) 0.012(7)
C10 0.046(6) 0.087(8) 0.046(6) 0.014(6) 0.015(5) 0.002(6)
C11 0.072(10) 0.080(11) 0.073(10) 0.008(8) 0.029(8) -0.001(9)
C12 0.059(9) 0.087(11) 0.076(10) 0.025(9) 0.031(8) 0.001(8)
C13 0.049(8) 0.138(14) 0.061(9) 0.040(9) 0.017(7) -0.001(9)
C14 0.053(6) 0.013(5) 0.047(6) 0.000(4) 0.017(5) 0.006(4)
C15 0.041(5) 0.017(5) 0.054(6) 0.003(4) 0.017(5) -0.003(4)
C16 0.030(2) 0.029(2) 0.029(2) 0.0004(10) 0.0086(11) -0.0001(10)
C17 0.038(3) 0.037(3) 0.036(3) -0.0002(10) 0.0105(12) 0.0003(10)
C18 0.055(6) 0.035(6) 0.046(6) 0.009(5) 0.026(5) 0.014(5)
C19 0.068(7) 0.035(6) 0.061(7) 0.010(5) 0.023(6) -0.001(6)
C20 0.093(12) 0.047(8) 0.107(12) 0.016(8) 0.047(10) 0.012(8)
C21 0.067(9) 0.026(6) 0.071(9) 0.010(6) 0.012(7) -0.004(6)
C22 0.134(15) 0.049(9) 0.081(11) -0.016(8) 0.030(10) -0.023(10)
C23 0.046(6) 0.030(5) 0.032(5) -0.003(4) 0.012(4) 0.001(5)
C24 0.087(10) 0.024(6) 0.052(7) 0.005(5) 0.003(7) 0.010(7)
C25 0.062(8) 0.035(6) 0.050(7) 0.012(6) 0.027(6) 0.003(6)
C26 0.062(8) 0.025(6) 0.047(7) 0.010(5) 0.023(6) 0.010(5)
C27 0.034(5) 0.046(6) 0.052(6) -0.003(5) 0.011(5) -0.005(5)
C28 0.034(5) 0.052(7) 0.063(7) 0.007(6) 0.012(5) -0.002(5)
C29 0.042(6) 0.060(7) 0.075(8) 0.013(6) 0.013(6) 0.001(6)
C30 0.045(6) 0.049(7) 0.074(7) 0.006(6) -0.003(6) -0.012(6)
C31 0.052(7) 0.056(7) 0.061(7) 0.003(6) -0.006(6) -0.003(6)
C32 0.047(6) 0.049(6) 0.054(6) 0.000(5) 0.003(5) -0.004(6)
C33 0.038(6) 0.062(7) 0.064(7) 0.013(6) 0.026(5) -0.004(5)
C34 0.052(8) 0.073(10) 0.082(10) 0.017(8) 0.013(7) -0.011(8)
C35 0.059(9) 0.103(12) 0.082(10) 0.024(9) 0.043(8) 0.008(9)
C36 0.058(8) 0.068(8) 0.100(9) 0.014(7) -0.003(7) -0.016(7)
C37 0.042(7) 0.089(11) 0.097(11) -0.014(9) 0.017(7) -0.017(8)
C38 0.047(13) 0.045(14) 0.069(16) 0.001(11) -0.002(11) -0.001(11)
C38' 0.053(15) 0.068(17) 0.084(18) 0.008(14) 0.015(12) 0.006(13)
C39 0.060(7) 0.071(8) 0.049(6) 0.004(6) 0.003(5) -0.009(6)
C40 0.098(12) 0.096(12) 0.054(9) 0.004(9) 0.006(8) -0.007(11)
C41 0.083(11) 0.102(13) 0.074(10) -0.006(10) 0.017(9) -0.002(11)
C42 0.032(5) 0.049(6) 0.042(5) 0.007(5) 0.011(4) 0.001(5)
C43 0.033(5) 0.055(6) 0.044(6) -0.004(5) 0.016(4) 0.003(5)
C44 0.059(7) 0.071(8) 0.058(7) -0.008(6) 0.027(6) 0.008(6)
C45 0.059(7) 0.076(8) 0.058(7) 0.005(6) 0.034(6) 0.001(6)
C46 0.052(6) 0.066(7) 0.058(7) 0.008(6) 0.029(5) -0.003(6)
C47 0.035(5) 0.054(7) 0.049(6) 0.008(5) 0.017(5) 0.003(5)
C48 0.045(6) 0.053(7) 0.061(7) -0.014(6) 0.022(5) -0.002(5)
C49 0.080(11) 0.095(12) 0.091(11) -0.045(10) 0.037(9) -0.021(10)
C50 0.059(9) 0.058(9) 0.104(12) -0.001(8) 0.038(8) -0.009(7)
C51 0.085(9) 0.100(10) 0.076(8) -0.001(7) 0.050(7) 0.011(7)
C52 0.085(12) 0.149(16) 0.098(13) 0.004(12) 0.050(10) 0.028(12)
C53 0.089(18) 0.12(2) 0.067(16) -0.020(14) 0.045(14) 0.004(15)
C53' 0.066(18) 0.08(2) 0.062(17) 0.000(14) 0.030(14) -0.002(14)
C54 0.034(5) 0.053(7) 0.060(6) 0.004(5) 0.017(5) -0.005(5)
C55 0.065(9) 0.070(10) 0.083(10) 0.023(8) 0.028(8) -0.008(8)
C56 0.042(7) 0.055(8) 0.074(9) -0.005(7) 0.008(6) -0.008(6)

loop_
_atom_type_symbol
_atom_type_description
_atom_type_scat_dispersion_real
_atom_type_scat_dispersion_imag
_atom_type_scat_source
C C 0.0181 0.0091 'International Tables Vol C Tables 4.2.6.8 and 6.1.1.4'
H H 0.0000 0.0000 'International Tables Vol C Tables 4.2.6.8 and 6.1.1.4'
P P 0.2955 0.4335 'International Tables Vol C Tables 4.2.6.8 and 6.1.1.4'
Th Th -4.1491 12.3296 'International Tables Vol C Tables 4.2.6.8 and 6.1.1.4'

loop_
_geom_angle_atom_site_label_1
_geom_angle_atom_site_label_2
_geom_angle_atom_site_label_3
_geom_angle
P2 Th1 P1 94.58(9)
P2 Th1 C1 141.4(3)
P2 Th1 C3 94.1(2)
P2 Th1 C14 89.5(3)
P2 Th1 C15 69.9(2)
P2 Th1 C16 84.0(2)
C1 Th1 P1 92.7(3)
C1 Th1 C15 136.6(4)
C1 Th1 C16 133.4(3)
C2 Th1 P1 81.6(4)
C2 Th1 P2 115.9(3)
C2 Th1 C1 28.7(4)
C2 Th1 C3 28.2(4)
C2 Th1 C5 47.8(5)
C2 Th1 C14 131.8(5)
C2 Th1 C15 159.5(5)
C2 Th1 C16 159.6(4)
C3 Th1 P1 101.1(3)
C3 Th1 C1 47.3(3)
C3 Th1 C15 137.9(3)
C3 Th1 C16 165.9(3)
C4 Th1 P1 128.9(4)
C4 Th1 P2 98.2(3)
C4 Th1 C1 49.8(4)
C4 Th1 C2 48.5(5)
C4 Th1 C3 29.1(4)
C4 Th1 C5 30.1(4)
C4 Th1 C14 89.9(4)
C4 Th1 C15 112.5(4)
C4 Th1 C16 137.3(4)
C4 Th1 C17 125.3(4)
C5 Th1 P1 122.8(4)
C5 Th1 P2 127.5(3)
C5 Th1 C1 30.1(4)
C5 Th1 C3 47.3(4)
C5 Th1 C14 84.0(4)
C5 Th1 C15 112.3(4)
C5 Th1 C16 124.2(4)
C14 Th1 P1 139.6(2)
C14 Th1 C1 108.7(4)
C14 Th1 C3 118.8(3)
C14 Th1 C15 28.5(3)
C14 Th1 C16 47.3(3)
C15 Th1 P1 118.4(2)
C15 Th1 C16 28.9(3)
C16 Th1 P1 93.1(2)
C17 Th1 P1 93.6(3)
C17 Th1 P2 112.5(3)
C17 Th1 C1 104.8(4)
C17 Th1 C2 131.5(4)
C17 Th1 C3 148.5(3)
C17 Th1 C5 101.4(4)
C17 Th1 C14 48.6(4)
C17 Th1 C15 48.1(3)
C17 Th1 C16 28.7(3)
C18 Th1 P1 121.1(3)
C18 Th1 P2 117.0(3)
C18 Th1 C1 90.8(4)
C18 Th1 C2 119.1(5)
C18 Th1 C3 122.6(4)
C18 Th1 C4 96.0(4)
C18 Th1 C5 76.4(4)
C18 Th1 C14 29.5(4)
C18 Th1 C15 48.1(4)
C18 Th1 C16 47.8(3)
C18 Th1 C17 29.9(4)
Th1 P1 H1 95.9
C27 P1 Th1 126.3(5)
C27 P1 H1 102.2
Th1 P2 H2 105.0
C42 P2 Th1 137.1(4)
C42 P2 H2 109.2
C2 C1 Th1 73.6(8)
C2 C1 C5 104.7(13)
C2 C1 C6 136.0(14)
C5 C1 Th1 73.2(8)
C5 C1 C6 118.7(13)
C6 C1 Th1 123.8(8)
Th1 C2 H2A 112.6
C1 C2 Th1 77.7(8)
C1 C2 H2A 124.7
C3 C2 Th1 77.0(8)
C3 C2 C1 110.6(15)
C3 C2 H2A 124.7
C2 C3 Th1 74.8(8)
C2 C3 C4 111.0(13)
C2 C3 C10 128.9(14)
C4 C3 Th1 73.3(8)
C4 C3 C10 119.8(13)
C10 C3 Th1 123.7(8)
Th1 C4 H4 111.9
C3 C4 Th1 77.6(9)
C3 C4 H4 127.7
C3 C4 C5 104.6(14)
C5 C4 Th1 76.1(9)
C5 C4 H4 127.7
Th1 C5 H5 115.8
C1 C5 Th1 76.8(8)
C1 C5 H5 125.7
C4 C5 Th1 73.8(9)
C4 C5 C1 108.7(14)
C4 C5 H5 125.7
C1 C6 C8 105.0(12)
C7 C6 C1 112.3(14)
C7 C6 C8 109.9(16)
C7 C6 C9 110.4(15)
C9 C6 C1 113.3(11)
C9 C6 C8 105.5(14)
C6 C7 H7A 109.5
C6 C7 H7B 109.5
C6 C7 H7C 109.5
H7A C7 H7B 109.5
H7A C7 H7C 109.5
H7B C7 H7C 109.5
C6 C8 H8A 109.5
C6 C8 H8B 109.5
C6 C8 H8C 109.5
H8A C8 H8B 109.5
H8A C8 H8C 109.5
H8B C8 H8C 109.5
C6 C9 H9A 109.5
C6 C9 H9B 109.5
C6 C9 H9C 109.5
H9A C9 H9B 109.5
H9A C9 H9C 109.5
H9B C9 H9C 109.5
C3 C10 C11 108.2(13)
C3 C10 C13 105.5(12)
C12 C10 C3 117.4(14)
C12 C10 C11 107.6(15)
C12 C10 C13 107.8(13)
C13 C10 C11 110.3(15)
C10 C11 H11A 109.5
C10 C11 H11B 109.5
C10 C11 H11C 109.5
H11A C11 H11B 109.5
H11A C11 H11C 109.5
H11B C11 H11C 109.5
C10 C12 H12A 109.5
C10 C12 H12B 109.5
C10 C12 H12C 109.5
H12A C12 H12B 109.5
H12A C12 H12C 109.5
H12B C12 H12C 109.5
C10 C13 H13A 109.5
C10 C13 H13B 109.5
C10 C13 H13C 109.5
H13A C13 H13B 109.5
H13A C13 H13C 109.5
H13B C13 H13C 109.5
C15 C14 Th1 77.0(7)
C15 C14 C18 107.7(10)
C15 C14 C19 122.0(12)
C18 C14 Th1 70.9(7)
C18 C14 C19 129.0(11)
C19 C14 Th1 128.2(9)
Th1 C15 H15 115.4
C14 C15 Th1 74.5(7)
C14 C15 H15 126.0
C14 C15 C16 108.0(10)
C16 C15 Th1 76.4(7)
C16 C15 H15 126.0
C15 C16 Th1 74.7(7)
C15 C16 C23 123.4(10)
C17 C16 Th1 72.3(6)
C17 C16 C15 108.5(10)
C17 C16 C23 127.0(10)
C23 C16 Th1 128.6(7)
Th1 C17 H17 114.8
C16 C17 Th1 79.0(6)
C16 C17 H17 126.6
C16 C17 C18 106.8(11)
C18 C17 Th1 72.0(7)
C18 C17 H17 126.6
Th1 C18 H18 109.4
C14 C18 Th1 79.5(7)
C14 C18 C17 108.8(11)
C14 C18 H18 125.6
C17 C18 Th1 78.1(7)
C17 C18 H18 125.6
C14 C19 C22 105.7(12)
C20 C19 C14 112.8(14)
C20 C19 C21 108.3(12)
C20 C19 C22 109.5(15)
C21 C19 C14 112.6(12)
C21 C19 C22 107.7(15)
C19 C20 H20A 109.5
C19 C20 H20B 109.5
C19 C20 H20C 109.5
H20A C20 H20B 109.5
H20A C20 H20C 109.5
H20B C20 H20C 109.5
C19 C21 H21A 109.5
C19 C21 H21B 109.5
C19 C21 H21C 109.5
H21A C21 H21B 109.5
H21A C21 H21C 109.5
H21B C21 H21C 109.5
C19 C22 H22A 109.5
C19 C22 H22B 109.5
C19 C22 H22C 109.5
H22A C22 H22B 109.5
H22A C22 H22C 109.5
H22B C22 H22C 109.5
C16 C23 C24 105.5(9)
C25 C23 C16 112.4(10)
C25 C23 C24 107.9(11)
C25 C23 C26 110.4(10)
C26 C23 C16 112.8(9)
C26 C23 C24 107.4(11)
C23 C24 H24A 109.5
C23 C24 H24B 109.5
C23 C24 H24C 109.5
H24A C24 H24B 109.5
H24A C24 H24C 109.5
H24B C24 H24C 109.5
C23 C25 H25A 109.5
C23 C25 H25B 109.5
C23 C25 H25C 109.5
H25A C25 H25B 109.5
H25A C25 H25C 109.5
H25B C25 H25C 109.5
C23 C26 H26A 109.5
C23 C26 H26B 109.5
C23 C26 H26C 109.5
H26A C26 H26B 109.5
H26A C26 H26C 109.5
H26B C26 H26C 109.5
C28 C27 P1 122.8(10)
C32 C27 P1 117.8(10)
C32 C27 C28 119.4(12)
C27 C28 C33 121.7(12)
C29 C28 C27 119.8(14)
C29 C28 C33 118.3(13)
C28 C29 H29 119.4
C30 C29 C28 121.3(15)
C30 C29 H29 119.4
C29 C30 C31 120.5(14)
C29 C30 C36 122.6(17)
C31 C30 C36 116.9(15)
C30 C31 H31 119.4
C30 C31 C32 121.2(14)
C32 C31 H31 119.4
C27 C32 C31 117.7(14)
C27 C32 C39 122.9(13)
C31 C32 C39 119.2(14)
C28 C33 H33 107.5
C28 C33 C34 110.1(14)
C28 C33 C35 114.9(13)
C34 C33 H33 107.5
C34 C33 C35 109.1(13)
C35 C33 H33 107.5
C33 C34 H34A 109.5
C33 C34 H34B 109.5
C33 C34 H34C 109.5
H34A C34 H34B 109.5
H34A C34 H34C 109.5
H34B C34 H34C 109.5
C33 C35 H35A 109.5
C33 C35 H35B 109.5
C33 C35 H35C 109.5
H35A C35 H35B 109.5
H35A C35 H35C 109.5
H35B C35 H35C 109.5
C30 C36 H36 114.1
C30 C36 H36A 99.4
C30 C36 C38 105.9(16)
C37 C36 C30 113.1(15)
C37 C36 H36 114.1
C37 C36 H36A 99.4
C37 C36 C38 93.4(18)
C38 C36 H36 114.1
C38' C36 C30 108.0(18)
C38' C36 H36A 99.4
C38' C36 C37 131(2)
C36 C37 H37A 109.5
C36 C37 H37B 109.5
C36 C37 H37C 109.5
H37A C37 H37B 109.5
H37A C37 H37C 109.5
H37B C37 H37C 109.5
C36 C38 H38A 109.5
C36 C38 H38B 109.5
C36 C38 H38C 109.5
H38A C38 H38B 109.5
H38A C38 H38C 109.5
H38B C38 H38C 109.5
C36 C38' H38D 109.5
C36 C38' H38E 109.5
C36 C38' H38F 109.5
H38D C38' H38E 109.5
H38D C38' H38F 109.5
H38E C38' H38F 109.5
C32 C39 H39 108.0
C32 C39 C40 113.4(15)
C32 C39 C41 110.6(15)
C40 C39 H39 108.0
C40 C39 C41 108.8(15)
C41 C39 H39 108.0
C39 C40 H40A 109.5
C39 C40 H40B 109.5
C39 C40 H40C 109.5
H40A C40 H40B 109.5
H40A C40 H40C 109.5
H40B C40 H40C 109.5
C39 C41 H41A 109.5
C39 C41 H41B 109.5
C39 C41 H41C 109.5
H41A C41 H41B 109.5
H41A C41 H41C 109.5
H41B C41 H41C 109.5
C43 C42 P2 119.0(9)
C43 C42 C47 119.5(12)
C47 C42 P2 121.5(10)
C42 C43 C48 120.9(11)
C44 C43 C42 119.2(13)
C44 C43 C48 119.8(13)
C43 C44 H44 119.4
C43 C44 C45 121.2(15)
C45 C44 H44 119.4
C44 C45 C51 118.8(16)
C46 C45 C44 118.7(14)
C46 C45 C51 122.4(16)
C45 C46 H46 118.6
C45 C46 C47 122.8(14)
C47 C46 H46 118.6
C42 C47 C54 121.8(11)
C46 C47 C42 118.6(13)
C46 C47 C54 119.6(13)
C43 C48 H48 106.6
C49 C48 C43 113.5(13)
C49 C48 H48 106.6
C49 C48 C50 110.8(15)
C50 C48 C43 112.3(12)
C50 C48 H48 106.6
C48 C49 H49A 109.5
C48 C49 H49B 109.5
C48 C49 H49C 109.5
H49A C49 H49B 109.5
H49A C49 H49C 109.5
H49B C49 H49C 109.5
C48 C50 H50A 109.5
C48 C50 H50B 109.5
C48 C50 H50C 109.5
H50A C50 H50B 109.5
H50A C50 H50C 109.5
H50B C50 H50C 109.5
C45 C51 H51 100.8
C45 C51 H51A 100.6
C52 C51 C45 111.4(16)
C52 C51 H51 100.8
C52 C51 H51A 100.6
C53 C51 C45 118(2)
C53 C51 H51 100.8
C53 C51 C52 120(2)
C53' C51 C45 117(2)
C53' C51 H51A 100.6
C53' C51 C52 122(2)
C51 C52 H52A 109.5
C51 C52 H52B 109.5
C51 C52 H52C 109.5
H52A C52 H52B 109.5
H52A C52 H52C 109.5
H52B C52 H52C 109.5
C51 C53 H53A 109.5
C51 C53 H53B 109.5
C51 C53 H53C 109.5
H53A C53 H53B 109.5
H53A C53 H53C 109.5
H53B C53 H53C 109.5
C51 C53' H53D 109.5
C51 C53' H53E 109.5
C51 C53' H53F 109.5
H53D C53' H53E 109.5
H53D C53' H53F 109.5
H53E C53' H53F 109.5
C47 C54 H54 107.5
C47 C54 C55 113.5(12)
C55 C54 H54 107.5
C56 C54 C47 110.2(12)
C56 C54 H54 107.5
C56 C54 C55 110.3(13)
C54 C55 H55A 109.5
C54 C55 H55B 109.5
C54 C55 H55C 109.5
H55A C55 H55B 109.5
H55A C55 H55C 109.5
H55B C55 H55C 109.5
C54 C56 H56A 109.5
C54 C56 H56B 109.5
C54 C56 H56C 109.5
H56A C56 H56B 109.5
H56A C56 H56C 109.5
H56B C56 H56C 109.5

loop_
_geom_bond_atom_site_label_1
_geom_bond_atom_site_label_2
_geom_bond_distance
Th1 P1 2.891(4)
Th1 P2 2.808(3)
Th1 C1 2.851(13)
Th1 C2 2.800(16)
Th1 C3 2.828(11)
Th1 C4 2.774(17)
Th1 C5 2.803(15)
Th1 C14 2.821(12)
Th1 C15 2.854(13)
Th1 C16 2.875(10)
Th1 C17 2.791(11)
Th1 C18 2.711(12)
P1 H1 1.2956
P1 C27 1.859(13)
P2 H2 1.3005
P2 C42 1.833(12)
C1 C2 1.40(2)
C1 C5 1.47(2)
C1 C6 1.516(18)
C2 H2A 0.9300
C2 C3 1.37(2)
C3 C4 1.41(2)
C3 C10 1.513(18)
C4 H4 0.9300
C4 C5 1.45(2)
C5 H5 0.9300
C6 C7 1.50(3)
C6 C8 1.55(2)
C6 C9 1.51(2)
C7 H7A 0.9600
C7 H7B 0.9600
C7 H7C 0.9600
C8 H8A 0.9600
C8 H8B 0.9600
C8 H8C 0.9600
C9 H9A 0.9600
C9 H9B 0.9600
C9 H9C 0.9600
C10 C11 1.60(3)
C10 C12 1.47(2)
C10 C13 1.57(2)
C11 H11A 0.9600
C11 H11B 0.9600
C11 H11C 0.9600
C12 H12A 0.9600
C12 H12B 0.9600
C12 H12C 0.9600
C13 H13A 0.9600
C13 H13B 0.9600
C13 H13C 0.9600
C14 C15 1.396(16)
C14 C18 1.415(18)
C14 C19 1.535(18)
C15 H15 0.9300
C15 C16 1.430(15)
C16 C17 1.405(16)
C16 C23 1.533(16)
C17 H17 0.9300
C17 C18 1.423(17)
C18 H18 0.9300
C19 C20 1.51(2)
C19 C21 1.51(2)
C19 C22 1.56(2)
C20 H20A 0.9600
C20 H20B 0.9600
C20 H20C 0.9600
C21 H21A 0.9600
C21 H21B 0.9600
C21 H21C 0.9600
C22 H22A 0.9600
C22 H22B 0.9600
C22 H22C 0.9600
C23 C24 1.558(17)
C23 C25 1.519(17)
C23 C26 1.522(16)
C24 H24A 0.9600
C24 H24B 0.9600
C24 H24C 0.9600
C25 H25A 0.9600
C25 H25B 0.9600
C25 H25C 0.9600
C26 H26A 0.9600
C26 H26B 0.9600
C26 H26C 0.9600
C27 C28 1.425(19)
C27 C32 1.415(19)
C28 C29 1.388(19)
C28 C33 1.51(2)
C29 H29 0.9300
C29 C30 1.35(2)
C30 C31 1.39(2)
C30 C36 1.55(2)
C31 H31 0.9300
C31 C32 1.42(2)
C32 C39 1.51(2)
C33 H33 0.9800
C33 C34 1.52(2)
C33 C35 1.53(2)
C34 H34A 0.9600
C34 H34B 0.9600
C34 H34C 0.9600
C35 H35A 0.9600
C35 H35B 0.9600
C35 H35C 0.9600
C36 H36 0.9800
C36 H36A 0.9800
C36 C37 1.50(3)
C36 C38 1.77(4)
C36 C38' 1.48(4)
C37 H37A 0.9600
C37 H37B 0.9600
C37 H37C 0.9600
C38 H38A 0.9600
C38 H38B 0.9600
C38 H38C 0.9600
C38' H38D 0.9600
C38' H38E 0.9600
C38' H38F 0.9600
C39 H39 0.9800
C39 C40 1.54(2)
C39 C41 1.55(3)
C40 H40A 0.9600
C40 H40B 0.9600
C40 H40C 0.9600
C41 H41A 0.9600
C41 H41B 0.9600
C41 H41C 0.9600
C42 C43 1.413(19)
C42 C47 1.429(18)
C43 C44 1.394(18)
C43 C48 1.530(19)
C44 H44 0.9300
C44 C45 1.41(2)
C45 C46 1.37(2)
C45 C51 1.51(2)
C46 H46 0.9300
C46 C47 1.387(19)
C47 C54 1.53(2)
C48 H48 0.9800
C48 C49 1.52(2)
C48 C50 1.52(2)
C49 H49A 0.9600
C49 H49B 0.9600
C49 H49C 0.9600
C50 H50A 0.9600
C50 H50B 0.9600
C50 H50C 0.9600
C51 H51 0.9800
C51 H51A 0.9800
C51 C52 1.43(3)
C51 C53 1.36(4)
C51 C53' 1.39(4)
C52 H52A 0.9600
C52 H52B 0.9600
C52 H52C 0.9600
C53 H53A 0.9600
C53 H53B 0.9600
C53 H53C 0.9600
C53' H53D 0.9600
C53' H53E 0.9600
C53' H53F 0.9600
C54 H54 0.9800
C54 C55 1.535(19)
C54 C56 1.514(19)
C55 H55A 0.9600
C55 H55B 0.9600
C55 H55C 0.9600
C56 H56A 0.9600
C56 H56B 0.9600
C56 H56C 0.9600

loop_
_geom_torsion_atom_site_label_1
_geom_torsion_atom_site_label_2
_geom_torsion_atom_site_label_3
_geom_torsion_atom_site_label_4
_geom_torsion
Th1 P1 C27 C28 78.6(13)
Th1 P1 C27 C32 -100.2(11)
Th1 P2 C42 C43 69.8(12)
Th1 P2 C42 C47 -111.5(10)
Th1 C1 C2 C3 70.9(11)
Th1 C1 C5 C4 -67.6(11)
Th1 C1 C6 C7 -131.3(15)
Th1 C1 C6 C8 109.2(12)
Th1 C1 C6 C9 -5.4(19)
Th1 C2 C3 C4 65.0(11)
Th1 C2 C3 C10 -121.3(14)
Th1 C3 C4 C5 71.8(10)
Th1 C3 C10 C11 -53.3(15)
Th1 C3 C10 C12 68.6(18)
Th1 C3 C10 C13 -171.3(11)
Th1 C4 C5 C1 69.5(10)
Th1 C14 C15 C16 69.7(8)
Th1 C14 C18 C17 -73.5(9)
Th1 C14 C19 C20 -64.9(16)
Th1 C14 C19 C21 58.1(16)
Th1 C14 C19 C22 175.4(11)
Th1 C15 C16 C17 65.0(8)
Th1 C15 C16 C23 -126.5(10)
Th1 C16 C17 C18 67.1(8)
Th1 C16 C23 C24 -158.0(9)
Th1 C16 C23 C25 84.6(11)
Th1 C16 C23 C26 -41.0(14)
Th1 C17 C18 C14 74.5(8)
P1 C27 C28 C29 -177.5(11)
P1 C27 C28 C33 8(2)
P1 C27 C32 C31 177.6(11)
P1 C27 C32 C39 -8(2)
P2 C42 C43 C44 177.1(11)
P2 C42 C43 C48 1.1(17)
P2 C42 C47 C46 -177.0(11)
P2 C42 C47 C54 1.3(17)
C1 C2 C3 Th1 -71.4(11)
C1 C2 C3 C4 -6.4(18)
C1 C2 C3 C10 167.4(13)
C2 C1 C5 Th1 67.4(10)
C2 C1 C5 C4 -0.1(16)
C2 C1 C6 C7 127(2)
C2 C1 C6 C8 7(2)
C2 C1 C6 C9 -107(2)
C2 C3 C4 Th1 -65.9(11)
C2 C3 C4 C5 5.9(17)
C2 C3 C10 C11 44(2)
C2 C3 C10 C12 166.3(15)
C2 C3 C10 C13 -74(2)
C3 C4 C5 Th1 -72.9(10)
C3 C4 C5 C1 -3.4(17)
C4 C3 C10 C11 -142.4(14)
C4 C3 C10 C12 -20(2)
C4 C3 C10 C13 99.6(16)
C5 C1 C2 Th1 -67.1(9)
C5 C1 C2 C3 3.8(16)
C5 C1 C6 C7 -43(2)
C5 C1 C6 C8 -162.5(13)
C5 C1 C6 C9 82.8(17)
C6 C1 C2 Th1 122.1(16)
C6 C1 C2 C3 -167.0(14)
C6 C1 C5 Th1 -119.8(11)
C6 C1 C5 C4 172.6(12)
C10 C3 C4 Th1 119.7(11)
C10 C3 C4 C5 -168.5(12)
C14 C15 C16 Th1 -68.4(9)
C14 C15 C16 C17 -3.4(13)
C14 C15 C16 C23 165.1(10)
C15 C14 C18 Th1 69.0(9)
C15 C14 C18 C17 -4.5(14)
C15 C14 C19 C20 -163.9(13)
C15 C14 C19 C21 -40.8(18)
C15 C14 C19 C22 76.5(17)
C15 C16 C17 Th1 -66.6(8)
C15 C16 C17 C18 0.6(13)
C15 C16 C23 C24 -61.0(14)
C15 C16 C23 C25 -178.3(11)
C15 C16 C23 C26 56.0(15)
C16 C17 C18 Th1 -72.0(8)
C16 C17 C18 C14 2.4(13)
C17 C16 C23 C24 105.3(14)
C17 C16 C23 C25 -12.1(16)
C17 C16 C23 C26 -137.7(12)
C18 C14 C15 Th1 -64.8(8)
C18 C14 C15 C16 4.8(14)
C18 C14 C19 C20 31(2)
C18 C14 C19 C21 154.0(13)
C18 C14 C19 C22 -88.7(18)
C19 C14 C15 Th1 127.2(12)
C19 C14 C15 C16 -163.1(11)
C19 C14 C18 Th1 -124.2(13)
C19 C14 C18 C17 162.3(13)
C23 C16 C17 Th1 125.5(10)
C23 C16 C17 C18 -167.4(10)
C27 C28 C29 C30 2(2)
C27 C28 C33 C34 87.2(17)
C27 C28 C33 C35 -149.2(15)
C27 C32 C39 C40 138.8(16)
C27 C32 C39 C41 -98.7(18)
C28 C27 C32 C31 -1(2)
C28 C27 C32 C39 173.3(14)
C28 C29 C30 C31 -5(3)
C28 C29 C30 C36 175.9(15)
C29 C28 C33 C34 -87.5(17)
C29 C28 C33 C35 36(2)
C29 C30 C31 C32 5(3)
C29 C30 C36 C37 40(3)
C29 C30 C36 C38 -61(2)
C29 C30 C36 C38' -113(2)
C30 C31 C32 C27 -2(2)
C30 C31 C32 C39 -176.4(15)
C31 C30 C36 C37 -139.9(18)
C31 C30 C36 C38 119.3(19)
C31 C30 C36 C38' 68(3)
C31 C32 C39 C40 -47(2)
C31 C32 C39 C41 75.7(19)
C32 C27 C28 C29 1(2)
C32 C27 C28 C33 -173.3(14)
C33 C28 C29 C30 176.4(15)
C36 C30 C31 C32 -175.8(15)
C42 C43 C44 C45 1(2)
C42 C43 C48 C49 -145.5(14)
C42 C43 C48 C50 87.9(16)
C42 C47 C54 C55 144.7(13)
C42 C47 C54 C56 -91.0(15)
C43 C42 C47 C46 1.7(19)
C43 C42 C47 C54 180.0(12)
C43 C44 C45 C46 -1(3)
C43 C44 C45 C51 -177.2(16)
C44 C43 C48 C49 39(2)
C44 C43 C48 C50 -88.1(17)
C44 C45 C46 C47 1(3)
C44 C45 C51 C52 79(2)
C44 C45 C51 C53 -66(3)
C44 C45 C51 C53' -134(3)
C45 C46 C47 C42 -1(2)
C45 C46 C47 C54 -179.7(14)
C46 C45 C51 C52 -97(2)
C46 C45 C51 C53 118(3)
C46 C45 C51 C53' 49(3)
C46 C47 C54 C55 -37.0(18)
C46 C47 C54 C56 87.2(16)
C47 C42 C43 C44 -2(2)
C47 C42 C43 C48 -177.6(12)
C48 C43 C44 C45 177.2(15)
C51 C45 C46 C47 177.2(16)
